data_4105542
loop_
_publ_author_name
'Wenchao Qu'
'Zhihao Zha'
'Karl Ploessl'
'Brian P. Lieberman'
'Lin Zhu'
'David R. Wise'
'Craig B. Thompson'
'Hank F. Kung'

_publ_section_title
;
 Synthesis of Optically Pure 4-Fluoro-Glutamines as Potential Metabolic
 Imaging Agents for Tumors
;
_journal_name_full 'Journal of the American Chemical Society'
_journal_page_first 1122
_journal_page_last 1133
_journal_paper_doi 10.1021/ja109203d
_journal_volume 133
_journal_year 2011
_chemical_formula_sum 'C24 H39 F N2 O9'
_chemical_formula_weight 518.57
_space_group_IT_number 1
_symmetry_cell_setting triclinic
_symmetry_Int_Tables_number 1
_symmetry_space_group_name_Hall 'P 1'
_symmetry_space_group_name_H-M 'P 1'
_atom_sites_solution_hydrogens geom
_atom_sites_solution_primary direct
_audit_creation_method SHELXL-97
_cell_angle_alpha 105.615(6)
_cell_angle_beta 90.264(6)
_cell_angle_gamma 93.624(6)
_cell_formula_units_Z 2
_cell_length_a 5.8761(5)
_cell_length_b 12.7456(12)
_cell_length_c 19.2364(18)
_cell_measurement_temperature 143(1)
_cell_volume 1384.4(2)
_computing_data_collection 'Bruker APEX2'
_computing_data_reduction 'Bruker SAINT'
_computing_structure_refinement 'SHELXL-97 (Sheldrick, 2008)'
_computing_structure_solution 'SHELXS-97 (Sheldrick, 2008)'
_diffrn_ambient_temperature 143(1)
_diffrn_measured_fraction_theta_full 0.987
_diffrn_measured_fraction_theta_max 0.987
_diffrn_measurement_device 'CCD Area Detector'
_diffrn_measurement_device_type 'Bruker APEXII'
_diffrn_measurement_method 'phi and omega scans'
_diffrn_radiation_monochromator graphite
_diffrn_radiation_source 'sealed tube'
_diffrn_radiation_type MoK\a
_diffrn_radiation_wavelength 0.71073
_diffrn_reflns_av_R_equivalents 0.0442
_diffrn_reflns_av_sigmaI/netI 0.0482
_diffrn_reflns_limit_h_max 7
_diffrn_reflns_limit_h_min -7
_diffrn_reflns_limit_k_max 15
_diffrn_reflns_limit_k_min -15
_diffrn_reflns_limit_l_max 22
_diffrn_reflns_limit_l_min -22
_diffrn_reflns_number 17011
_diffrn_reflns_theta_full 25.12
_diffrn_reflns_theta_max 25.12
_diffrn_reflns_theta_min 1.66
_exptl_absorpt_coefficient_mu 0.099
_exptl_absorpt_correction_T_max 0.7452
_exptl_absorpt_correction_T_min 0.5780
_exptl_absorpt_correction_type multi-scan
_exptl_absorpt_process_details '(SADABS; Sheldrick, 2007)'
_exptl_crystal_density_diffrn 1.244
_exptl_crystal_F_000 556
_exptl_crystal_size_max 0.35
_exptl_crystal_size_mid 0.22
_exptl_crystal_size_min 0.05
_refine_diff_density_max 0.709
_refine_diff_density_min -0.255
_refine_diff_density_rms 0.048
_refine_ls_abs_structure_details 'Flack H D (1983), Acta Cryst. A39, 876-881'
_refine_ls_abs_structure_Flack 0.8(5)
_refine_ls_extinction_method none
_refine_ls_goodness_of_fit_ref 1.032
_refine_ls_hydrogen_treatment constr
_refine_ls_matrix_type full
_refine_ls_number_parameters 669
_refine_ls_number_reflns 17011
_refine_ls_number_restraints 3
_refine_ls_restrained_S_all 1.032
_refine_ls_R_factor_all 0.0504
_refine_ls_R_factor_gt 0.0440
_refine_ls_shift/su_max 0.007
_refine_ls_shift/su_mean 0.001
_refine_ls_structure_factor_coef Fsqd
_refine_ls_weighting_details 'calc w=1/[\s^2^(Fo^2^)+(0.0775P)^2^+0.0000P] where P=(Fo^2^+2Fc^2^)/3'
_refine_ls_weighting_scheme calc
_refine_ls_wR_factor_gt 0.1118
_refine_ls_wR_factor_ref 0.1161
_reflns_number_gt 15464
_reflns_number_total 17011
_reflns_threshold_expression >2sigma(I)
_cod_data_source_file ja109203d_si_003.cif
_cod_data_source_block shelxl
_cod_original_sg_symbol_H-M 'P 1 '
_cod_database_code 4105542

loop_
_symmetry_equiv_pos_as_xyz
'x, y, z'

loop_
_atom_site_label
_atom_site_type_symbol
_atom_site_fract_x
_atom_site_fract_y
_atom_site_fract_z
_atom_site_U_iso_or_equiv
_atom_site_adp_type
_atom_site_occupancy
_atom_site_symmetry_multiplicity
_atom_site_calc_flag
_atom_site_refinement_flags
C1 C 0.8545(6) 0.6965(3) 0.45108(19) 0.0284(8) Uani 1 1 d .
C2 C 0.6903(6) 0.7149(3) 0.50501(18) 0.0266(8) Uani 1 1 d .
C3 C 0.6859(6) 0.8126(3) 0.55575(18) 0.0347(9) Uani 1 1 d .
H3 H 0.5747 0.8238 0.5908 0.046 Uiso 1 1 calc R
C4 C 0.8498(6) 0.8952(3) 0.55436(19) 0.0317(8) Uani 1 1 d .
C5 C 1.0110(6) 0.8816(3) 0.50236(18) 0.0331(9) Uani 1 1 d .
H5 H 1.1157 0.9387 0.5008 0.044 Uiso 1 1 calc R
C6 C 1.0152(6) 0.7804(3) 0.4517(2) 0.0294(8) Uani 1 1 d .
C7 C 0.3687(6) 0.6388(3) 0.5549(2) 0.0367(9) Uani 1 1 d .
H7a H 0.4392 0.6561 0.6021 0.055 Uiso 1 1 calc R
H7b H 0.2757 0.5717 0.5467 0.055 Uiso 1 1 calc R
H7c H 0.2753 0.6965 0.5517 0.055 Uiso 1 1 calc R
C8 C 1.0128(10) 1.0808(3) 0.6154(3) 0.0825(18) Uani 1 1 d .
H8a H 1.1572 1.0553 0.6246 0.124 Uiso 1 1 calc R
H8b H 0.9787 1.1416 0.6549 0.124 Uiso 1 1 calc R
H8c H 1.0193 1.1032 0.5716 0.124 Uiso 1 1 calc R
C9 C 1.3454(6) 0.8444(3) 0.3979(2) 0.0434(10) Uani 1 1 d .
H9a H 1.2688 0.9068 0.3938 0.065 Uiso 1 1 calc R
H9b H 1.4401 0.8203 0.3569 0.065 Uiso 1 1 calc R
H9c H 1.4383 0.8637 0.4413 0.065 Uiso 1 1 calc R
C10 C 0.8537(6) 0.5867(3) 0.39665(18) 0.0245(8) Uani 1 1 d .
H10a H 0.9832 0.5862 0.3655 0.033 Uiso 1 1 calc R
H10b H 0.8716 0.5312 0.4219 0.033 Uiso 1 1 calc R
C11 C 0.6133(6) 0.5929(3) 0.29440(18) 0.0261(8) Uani 1 1 d .
C12 C 0.3854(6) 0.5637(3) 0.25570(18) 0.0265(8) Uani 1 1 d .
H12 H 0.3010 0.6298 0.2645 0.035 Uiso 1 1 calc R
C13 C 0.4080(6) 0.5182(3) 0.17589(17) 0.0246(8) Uani 1 1 d .
H13a H 0.4972 0.4547 0.1673 0.033 Uiso 1 1 calc R
H13b H 0.4923 0.5723 0.1572 0.033 Uiso 1 1 calc R
C14 C 0.1833(5) 0.4855(3) 0.13358(18) 0.0250(8) Uani 1 1 d .
H14 H 0.2228 0.4624 0.0825 0.033 Uiso 1 1 calc R
C15 C 0.0538(6) 0.3875(3) 0.14959(18) 0.0276(8) Uani 1 1 d .
C16 C 0.1016(7) 0.2047(3) 0.1620(2) 0.0427(10) Uani 1 1 d .
C17 C -0.0623(7) 0.1425(3) 0.1034(2) 0.0482(11) Uani 1 1 d .
H17a H -0.1984 0.1810 0.1055 0.072 Uiso 1 1 calc R
H17b H -0.1001 0.0713 0.1098 0.072 Uiso 1 1 calc R
H17c H 0.0065 0.1352 0.0573 0.072 Uiso 1 1 calc R
C18 C -0.0002(8) 0.2287(4) 0.2367(2) 0.0514(12) Uani 1 1 d .
H18a H 0.1092 0.2722 0.2717 0.077 Uiso 1 1 calc R
H18b H -0.0392 0.1613 0.2485 0.077 Uiso 1 1 calc R
H18c H -0.1348 0.2678 0.2373 0.077 Uiso 1 1 calc R
C19 C 0.3201(8) 0.1461(4) 0.1614(3) 0.0687(15) Uani 1 1 d .
H19a H 0.4164 0.1588 0.1239 0.103 Uiso 1 1 calc R
H19b H 0.2829 0.0692 0.1526 0.103 Uiso 1 1 calc R
H19c H 0.3986 0.1735 0.2072 0.103 Uiso 1 1 calc R
C20 C -0.0225(6) 0.6098(3) 0.08376(19) 0.0237(8) Uani 1 1 d .
C21 C -0.2724(6) 0.7369(3) 0.0499(2) 0.0349(9) Uani 1 1 d .
C22 C -0.4537(7) 0.8047(4) 0.0940(2) 0.0474(11) Uani 1 1 d .
H22a H -0.5643 0.7574 0.1093 0.071 Uiso 1 1 calc R
H22b H -0.5278 0.8434 0.0649 0.071 Uiso 1 1 calc R
H22c H -0.3828 0.8561 0.1356 0.071 Uiso 1 1 calc R
C23 C -0.3834(6) 0.6524(3) -0.0141(2) 0.0377(9) Uani 1 1 d .
H23a H -0.2712 0.6050 -0.0385 0.057 Uiso 1 1 calc R
H23b H -0.4473 0.6884 -0.0468 0.057 Uiso 1 1 calc R
H23c H -0.5022 0.6103 0.0024 0.057 Uiso 1 1 calc R
C24 C -0.0828(6) 0.8090(3) 0.0291(2) 0.0406(10) Uani 1 1 d .
H24a H -0.0252 0.8633 0.0715 0.061 Uiso 1 1 calc R
H24b H -0.1418 0.8442 -0.0048 0.061 Uiso 1 1 calc R
H24c H 0.0383 0.7649 0.0075 0.061 Uiso 1 1 calc R
N1 N 0.6450(5) 0.5590(2) 0.35218(15) 0.0265(7) Uani 1 1 d .
H1 H 0.5381 0.5186 0.3644 0.035 Uiso 1 1 calc R
N2 N 0.0325(4) 0.5740(2) 0.14068(16) 0.0267(7) Uani 1 1 d .
H2 H -0.0222 0.6039 0.1822 0.036 Uiso 1 1 calc R
O1 O 0.5418(4) 0.6270(2) 0.50153(13) 0.0328(6) Uani 1 1 d .
O2 O 0.8329(5) 0.9919(2) 0.60802(14) 0.0504(8) Uani 1 1 d .
O3 O 1.1809(4) 0.75859(19) 0.40066(13) 0.0383(7) Uani 1 1 d .
O4 O 0.7616(4) 0.6485(2) 0.27059(13) 0.0328(6) Uani 1 1 d .
O5 O -0.1487(4) 0.3837(2) 0.16162(15) 0.0413(7) Uani 1 1 d .
O6 O 0.1893(4) 0.30691(19) 0.14578(13) 0.0286(6) Uani 1 1 d .
O7 O 0.0616(4) 0.58290(19) 0.02458(12) 0.0298(6) Uani 1 1 d .
O8 O -0.1839(4) 0.6833(2) 0.10286(13) 0.0290(6) Uani 1 1 d .
F1 F 0.2613(3) 0.48733(17) 0.28319(11) 0.0361(5) Uani 1 1 d .
C1' C 0.1507(6) 0.2871(3) 0.87681(18) 0.0241(8) Uani 1 1 d .
C2' C 0.3176(6) 0.2710(3) 0.92334(17) 0.0250(8) Uani 1 1 d .
C3' C 0.3368(6) 0.1719(3) 0.94013(19) 0.0325(8) Uani 1 1 d .
H3' H 0.4511 0.1631 0.9713 0.043 Uiso 1 1 calc R
C4' C 0.1810(7) 0.0889(3) 0.90889(19) 0.0350(9) Uani 1 1 d .
C5' C 0.0030(6) 0.1020(3) 0.8644(2) 0.0348(9) Uani 1 1 d .
H5' H -0.1064 0.0451 0.8460 0.046 Uiso 1 1 calc R
C6' C -0.0085(6) 0.2012(3) 0.84788(18) 0.0269(8) Uani 1 1 d .
C7' C 0.6454(6) 0.3508(3) 1.0007(2) 0.0366(9) Uani 1 1 d .
H7a' H 0.5787 0.3404 1.0440 0.055 Uiso 1 1 calc R
H7b' H 0.7444 0.4163 1.0124 0.055 Uiso 1 1 calc R
H7c' H 0.7318 0.2895 0.9787 0.055 Uiso 1 1 calc R
C8' C 0.3775(7) -0.0402(3) 0.9520(2) 0.0484(10) Uani 1 1 d .
H8a' H 0.5080 -0.0266 0.9250 0.073 Uiso 1 1 calc R
H8b' H 0.3649 -0.1158 0.9516 0.073 Uiso 1 1 calc R
H8c' H 0.3948 0.0044 1.0009 0.073 Uiso 1 1 calc R
C9' C -0.3432(6) 0.1343(3) 0.77308(19) 0.0320(8) Uani 1 1 d .
H9a' H -0.2685 0.0733 0.7439 0.048 Uiso 1 1 calc R
H9b' H -0.4477 0.1591 0.7434 0.048 Uiso 1 1 calc R
H9c' H -0.4251 0.1123 0.8105 0.048 Uiso 1 1 calc R
C10' C 0.1517(6) 0.3956(3) 0.85790(19) 0.0247(8) Uani 1 1 d .
H10a' H 0.0199 0.3950 0.8272 0.033 Uiso 1 1 calc R
H10b' H 0.1397 0.4540 0.9018 0.033 Uiso 1 1 calc R
C11' C 0.3881(6) 0.3737(3) 0.75066(18) 0.0219(7) Uani 1 1 d .
C12' C 0.6185(6) 0.3977(3) 0.72099(19) 0.0257(8) Uani 1 1 d .
H12' H 0.7011 0.3310 0.7087 0.034 Uiso 1 1 calc R
C13' C 0.5935(6) 0.4381(3) 0.65391(18) 0.0224(7) Uani 1 1 d .
H13a' H 0.4990 0.4999 0.6651 0.030 Uiso 1 1 calc R
H13b' H 0.5152 0.3806 0.6163 0.030 Uiso 1 1 calc R
C14' C 0.8223(6) 0.4726(3) 0.62471(18) 0.0232(8) Uani 1 1 d .
H14' H 0.7854 0.4956 0.5815 0.031 Uiso 1 1 calc R
C15' C 0.9505(6) 0.5697(3) 0.67659(19) 0.0250(8) Uani 1 1 d .
C16' C 0.8870(6) 0.7529(3) 0.7552(2) 0.0293(8) Uani 1 1 d .
C17' C 1.0583(6) 0.8174(3) 0.7220(2) 0.0391(10) Uani 1 1 d .
H17a' H 1.1119 0.8828 0.7576 0.059 Uiso 1 1 calc R
H17b' H 0.9872 0.8364 0.6824 0.059 Uiso 1 1 calc R
H17c' H 1.1847 0.7741 0.7048 0.059 Uiso 1 1 calc R
C18' C 0.9737(8) 0.7277(3) 0.8214(2) 0.0509(11) Uani 1 1 d .
H18a' H 0.8692 0.6752 0.8341 0.076 Uiso 1 1 calc R
H18b' H 0.9874 0.7933 0.8603 0.076 Uiso 1 1 calc R
H18c' H 1.1204 0.6982 0.8123 0.076 Uiso 1 1 calc R
C19' C 0.6682(7) 0.8117(3) 0.7700(3) 0.0549(13) Uani 1 1 d .
H19a' H 0.5535 0.7660 0.7851 0.082 Uiso 1 1 calc R
H19b' H 0.6165 0.8277 0.7268 0.082 Uiso 1 1 calc R
H19c' H 0.6962 0.8785 0.8074 0.082 Uiso 1 1 calc R
C20' C 1.0403(6) 0.3544(3) 0.53261(18) 0.0231(8) Uani 1 1 d .
C21' C 1.3031(6) 0.2332(3) 0.45658(18) 0.0307(9) Uani 1 1 d .
C22' C 1.4828(6) 0.1653(3) 0.4777(2) 0.0398(10) Uani 1 1 d .
H22a' H 1.5955 0.2128 0.5092 0.060 Uiso 1 1 calc R
H22b' H 1.5547 0.1246 0.4350 0.060 Uiso 1 1 calc R
H22c' H 1.4114 0.1158 0.5020 0.060 Uiso 1 1 calc R
C23' C 1.4110(7) 0.3184(3) 0.4227(2) 0.0422(10) Uani 1 1 d .
H23a' H 1.2937 0.3576 0.4081 0.063 Uiso 1 1 calc R
H23b' H 1.4955 0.2831 0.3814 0.063 Uiso 1 1 calc R
H23c' H 1.5119 0.3684 0.4573 0.063 Uiso 1 1 calc R
C24' C 1.1171(6) 0.1600(3) 0.4071(2) 0.0364(9) Uani 1 1 d .
H24a' H 1.0461 0.1102 0.4314 0.055 Uiso 1 1 calc R
H24b' H 1.1843 0.1195 0.3635 0.055 Uiso 1 1 calc R
H24c' H 1.0046 0.2044 0.3956 0.055 Uiso 1 1 calc R
N1' N 0.3599(5) 0.4169(2) 0.82056(15) 0.0243(6) Uani 1 1 d .
H1' H 0.4684 0.4594 0.8452 0.032 Uiso 1 1 calc R
N2' N 0.9720(4) 0.3846(2) 0.60213(16) 0.0250(6) Uani 1 1 d .
H2' H 1.0177 0.3515 0.6326 0.033 Uiso 1 1 calc R
O1' O 0.4680(4) 0.36005(18) 0.95146(13) 0.0336(6) Uani 1 1 d .
O2' O 0.1772(5) -0.0144(2) 0.91993(15) 0.0502(7) Uani 1 1 d .
O3' O -0.1759(4) 0.22105(18) 0.80505(13) 0.0311(6) Uani 1 1 d .
O4' O 0.2419(4) 0.3147(2) 0.71045(13) 0.0316(6) Uani 1 1 d .
O5' O 1.1470(4) 0.5760(2) 0.69338(15) 0.0339(6) Uani 1 1 d .
O6' O 0.8084(4) 0.65075(19) 0.69939(13) 0.0281(6) Uani 1 1 d .
O7' O 0.9649(4) 0.3852(2) 0.48403(14) 0.0341(6) Uani 1 1 d .
O8' O 1.2058(4) 0.28437(19) 0.52725(12) 0.0254(5) Uani 1 1 d .
F1' F 0.7442(3) 0.47886(17) 0.77558(11) 0.0340(5) Uani 1 1 d .
O9 O 0.6924(5) 0.9868(2) 0.28399(15) 0.0555(8) Uani 1 1 d .
O9' O 0.1301(5) 0.9008(2) 0.23634(14) 0.0557(7) Uani 1 1 d .
H9x H 0.5502 0.9581 0.2683 0.080 Uiso 1 1 d .
H9y H 0.6797 1.0496 0.3190 0.080 Uiso 1 1 d .
H9x' H -0.0016 0.9316 0.2536 0.080 Uiso 1 1 d .
H9y' H 0.0913 0.8381 0.2018 0.080 Uiso 1 1 d .

loop_
_atom_site_aniso_label
_atom_site_aniso_U_11
_atom_site_aniso_U_22
_atom_site_aniso_U_33
_atom_site_aniso_U_23
_atom_site_aniso_U_13
_atom_site_aniso_U_12
C1 0.028(2) 0.0340(19) 0.0238(18) 0.0081(15) -0.0015(16) 0.0031(16)
C2 0.0291(19) 0.0294(17) 0.0213(17) 0.0064(15) -0.0056(15) 0.0028(15)
C3 0.048(2) 0.041(2) 0.0147(16) 0.0060(15) 0.0101(17) 0.0065(18)
C4 0.043(2) 0.0238(17) 0.0239(18) 0.0017(14) 0.0024(15) -0.0093(15)
C5 0.049(2) 0.0290(18) 0.0181(17) 0.0044(14) -0.0032(16) -0.0111(17)
C6 0.029(2) 0.0310(19) 0.028(2) 0.0097(16) -0.0061(16) -0.0026(16)
C7 0.034(2) 0.044(2) 0.034(2) 0.0150(17) 0.0066(17) -0.0070(17)
C8 0.148(5) 0.029(2) 0.060(3) -0.003(2) 0.053(3) -0.013(3)
C9 0.031(2) 0.040(2) 0.056(3) 0.0066(19) 0.0083(19) -0.0022(17)
C10 0.0195(18) 0.0338(18) 0.0199(17) 0.0065(15) -0.0006(14) 0.0014(15)
C11 0.028(2) 0.0263(17) 0.0191(18) -0.0026(15) 0.0044(16) 0.0055(16)
C12 0.0259(19) 0.0310(18) 0.0241(19) 0.0094(16) 0.0015(16) 0.0055(16)
C13 0.0213(17) 0.0348(18) 0.0204(17) 0.0112(14) 0.0061(14) 0.0034(14)
C14 0.0211(18) 0.0351(18) 0.0184(16) 0.0039(15) 0.0056(14) 0.0144(15)
C15 0.029(2) 0.0345(19) 0.0186(17) 0.0042(15) -0.0001(16) 0.0080(16)
C16 0.041(2) 0.037(2) 0.049(2) 0.0087(19) 0.006(2) 0.0080(19)
C17 0.040(2) 0.047(2) 0.051(3) 0.003(2) 0.004(2) -0.0039(19)
C18 0.070(3) 0.053(3) 0.040(2) 0.028(2) -0.006(2) 0.001(2)
C19 0.069(3) 0.061(3) 0.089(4) 0.038(3) -0.006(3) 0.023(3)
C20 0.0128(17) 0.0251(17) 0.034(2) 0.0089(15) -0.0014(16) 0.0030(14)
C21 0.034(2) 0.044(2) 0.032(2) 0.0150(17) 0.0079(17) 0.0229(18)
C22 0.049(3) 0.061(3) 0.043(2) 0.028(2) 0.007(2) 0.027(2)
C23 0.027(2) 0.050(2) 0.042(2) 0.023(2) -0.0064(18) -0.0001(18)
C24 0.045(2) 0.042(2) 0.044(2) 0.0272(19) 0.0037(19) 0.0014(19)
N1 0.0282(16) 0.0287(15) 0.0224(15) 0.0081(12) 0.0023(13) -0.0036(13)
N2 0.0285(16) 0.0379(16) 0.0180(14) 0.0112(13) 0.0032(13) 0.0180(13)
O1 0.0359(14) 0.0352(13) 0.0231(13) 0.0024(11) 0.0084(11) -0.0062(11)
O2 0.0675(19) 0.0340(13) 0.0406(16) -0.0013(12) 0.0184(14) -0.0175(13)
O3 0.0401(15) 0.0323(14) 0.0367(15) 0.0008(12) 0.0142(13) -0.0055(12)
O4 0.0315(15) 0.0372(14) 0.0279(14) 0.0068(11) 0.0069(12) -0.0020(12)
O5 0.0267(14) 0.0472(16) 0.0519(18) 0.0154(14) 0.0012(14) 0.0086(12)
O6 0.0211(13) 0.0308(13) 0.0359(14) 0.0117(11) -0.0016(11) 0.0063(10)
O7 0.0315(14) 0.0434(14) 0.0189(13) 0.0130(11) 0.0070(11) 0.0150(12)
O8 0.0273(14) 0.0359(14) 0.0295(14) 0.0160(11) 0.0057(11) 0.0124(12)
F1 0.0275(11) 0.0526(13) 0.0223(10) 0.0024(10) 0.0042(9) -0.0075(10)
C1' 0.0263(19) 0.0269(18) 0.0206(18) 0.0087(15) 0.0098(16) 0.0020(15)
C2' 0.0260(18) 0.0293(18) 0.0194(17) 0.0062(15) 0.0025(15) 0.0011(14)
C3' 0.036(2) 0.038(2) 0.0247(18) 0.0100(16) -0.0055(16) 0.0047(16)
C4' 0.050(2) 0.0316(19) 0.0265(18) 0.0135(15) -0.0024(17) 0.0052(18)
C5' 0.035(2) 0.033(2) 0.035(2) 0.0071(16) -0.0005(17) -0.0030(16)
C6' 0.031(2) 0.0321(19) 0.0178(17) 0.0066(14) -0.0019(15) 0.0059(16)
C7' 0.041(2) 0.039(2) 0.029(2) 0.0067(16) -0.0096(18) 0.0052(17)
C8' 0.062(3) 0.038(2) 0.051(2) 0.0215(18) -0.005(2) 0.0045(19)
C9' 0.034(2) 0.0356(18) 0.0245(17) 0.0059(16) -0.0004(16) -0.0022(16)
C10' 0.0298(19) 0.0194(15) 0.0244(18) 0.0046(14) 0.0038(15) 0.0027(14)
C11' 0.0245(18) 0.0196(16) 0.0236(18) 0.0091(14) -0.0055(16) 0.0043(15)
C12' 0.0247(19) 0.0223(17) 0.0283(18) 0.0042(15) -0.0024(15) -0.0004(15)
C13' 0.0232(17) 0.0192(15) 0.0236(17) 0.0032(14) 0.0013(14) 0.0028(13)
C14' 0.0233(18) 0.0281(17) 0.0182(16) 0.0053(14) 0.0061(14) 0.0052(15)
C15' 0.024(2) 0.0290(18) 0.0245(18) 0.0099(15) 0.0116(16) 0.0042(15)
C16' 0.0202(18) 0.0291(18) 0.032(2) -0.0028(15) 0.0049(15) -0.0016(15)
C17' 0.042(2) 0.0226(17) 0.045(2) -0.0038(17) 0.0039(19) -0.0049(16)
C18' 0.069(3) 0.049(2) 0.031(2) 0.0101(19) -0.004(2) -0.014(2)
C19' 0.035(2) 0.036(2) 0.076(3) -0.014(2) 0.016(2) -0.0023(19)
C20' 0.0255(19) 0.0231(17) 0.0199(18) 0.0050(14) -0.0028(15) -0.0006(15)
C21' 0.024(2) 0.040(2) 0.0196(17) -0.0053(16) 0.0068(15) -0.0011(16)
C22' 0.0255(19) 0.042(2) 0.047(2) 0.0002(18) 0.0051(18) 0.0155(17)
C23' 0.041(2) 0.052(2) 0.038(2) 0.020(2) 0.008(2) 0.004(2)
C24' 0.036(2) 0.040(2) 0.0292(19) 0.0031(17) 0.0030(17) -0.0009(17)
N1' 0.0270(15) 0.0290(15) 0.0168(14) 0.0069(12) -0.0029(13) -0.0020(12)
N2' 0.0252(16) 0.0311(15) 0.0214(15) 0.0101(12) 0.0022(13) 0.0080(12)
O1' 0.0378(15) 0.0309(13) 0.0299(14) 0.0053(11) -0.0047(12) -0.0011(11)
O2' 0.074(2) 0.0356(14) 0.0467(16) 0.0234(12) -0.0177(15) -0.0009(14)
O3' 0.0242(13) 0.0321(13) 0.0368(15) 0.0102(11) -0.0029(11) -0.0039(10)
O4' 0.0321(14) 0.0377(14) 0.0214(13) 0.0042(11) 0.0017(12) -0.0081(12)
O5' 0.0152(13) 0.0378(14) 0.0449(16) 0.0039(12) 0.0002(12) 0.0061(10)
O6' 0.0213(12) 0.0304(13) 0.0292(13) 0.0021(10) -0.0004(10) 0.0023(10)
O7' 0.0328(15) 0.0426(14) 0.0272(14) 0.0099(12) -0.0008(12) 0.0040(12)
O8' 0.0233(13) 0.0342(13) 0.0175(12) 0.0030(10) 0.0018(10) 0.0101(11)
F1' 0.0281(11) 0.0460(12) 0.0292(11) 0.0142(10) -0.0068(9) -0.0063(10)
O9 0.073(2) 0.0358(14) 0.0470(16) -0.0031(13) 0.0054(15) -0.0166(14)
O9' 0.0750(19) 0.0559(16) 0.0297(13) -0.0011(13) 0.0072(13) 0.0115(14)

loop_
_atom_type_symbol
_atom_type_description
_atom_type_scat_dispersion_real
_atom_type_scat_dispersion_imag
_atom_type_scat_source
C C 0.0033 0.0016 'International Tables Vol C Tables 4.2.6.8 and 6.1.1.4'
H H 0.0000 0.0000 'International Tables Vol C Tables 4.2.6.8 and 6.1.1.4'
F F 0.0171 0.0103 'International Tables Vol C Tables 4.2.6.8 and 6.1.1.4'
N N 0.0061 0.0033 'International Tables Vol C Tables 4.2.6.8 and 6.1.1.4'
O O 0.0106 0.0060 'International Tables Vol C Tables 4.2.6.8 and 6.1.1.4'

loop_
_geom_angle_atom_site_label_1
_geom_angle_atom_site_label_2
_geom_angle_atom_site_label_3
_geom_angle
C6 C1 C2 117.8(3)
C6 C1 C10 122.6(3)
C2 C1 C10 119.6(3)
C3 C2 O1 124.5(3)
C3 C2 C1 121.6(3)
O1 C2 C1 113.9(3)
C2 C3 C4 118.9(3)
C5 C4 C3 121.6(3)
C5 C4 O2 123.3(3)
C3 C4 O2 115.1(3)
C4 C5 C6 118.6(3)
O3 C6 C1 116.7(3)
O3 C6 C5 121.8(3)
C1 C6 C5 121.5(3)
N1 C10 C1 113.0(3)
O4 C11 N1 123.5(3)
O4 C11 C12 118.9(3)
N1 C11 C12 117.6(3)
F1 C12 C13 109.2(3)
F1 C12 C11 109.6(3)
C13 C12 C11 112.3(3)
C12 C13 C14 115.0(3)
N2 C14 C13 114.5(3)
N2 C14 C15 109.9(3)
C13 C14 C15 113.1(3)
O5 C15 O6 125.2(3)
O5 C15 C14 123.7(3)
O6 C15 C14 111.1(3)
O6 C16 C17 109.6(4)
O6 C16 C18 110.9(3)
C17 C16 C18 113.2(3)
O6 C16 C19 101.4(3)
C17 C16 C19 111.4(4)
C18 C16 C19 109.8(4)
O7 C20 N2 125.7(3)
O7 C20 O8 124.9(3)
N2 C20 O8 109.4(3)
O8 C21 C23 110.3(3)
O8 C21 C24 109.9(3)
C23 C21 C24 113.4(3)
O8 C21 C22 101.1(3)
C23 C21 C22 109.9(3)
C24 C21 C22 111.6(3)
C11 N1 C10 122.9(3)
C20 N2 C14 121.2(3)
C2 O1 C7 117.5(3)
C4 O2 C8 119.1(3)
C6 O3 C9 118.3(3)
C15 O6 C16 120.5(3)
C20 O8 C21 120.4(3)
C2' C1' C6' 117.7(3)
C2' C1' C10' 119.6(3)
C6' C1' C10' 122.6(3)
O1' C2' C1' 115.0(3)
O1' C2' C3' 121.8(3)
C1' C2' C3' 123.2(3)
C4' C3' C2' 117.1(3)
C3' C4' O2' 124.1(3)
C3' C4' C5' 122.2(3)
O2' C4' C5' 113.7(3)
C6' C5' C4' 119.1(3)
O3' C6' C1' 116.4(3)
O3' C6' C5' 123.0(3)
C1' C6' C5' 120.6(3)
N1' C10' C1' 111.9(3)
O4' C11' N1' 123.6(3)
O4' C11' C12' 119.7(3)
N1' C11' C12' 116.7(3)
F1' C12' C11' 108.4(3)
F1' C12' C13' 109.6(3)
C11' C12' C13' 111.5(3)
C12' C13' C14' 113.9(3)
N2' C14' C15' 109.5(3)
N2' C14' C13' 113.6(3)
C15' C14' C13' 113.5(3)
O5' C15' O6' 124.6(3)
O5' C15' C14' 126.0(3)
O6' C15' C14' 109.4(3)
C18' C16' O6' 110.9(3)
C18' C16' C17' 113.9(3)
O6' C16' C17' 108.8(3)
C18' C16' C19' 111.0(4)
O6' C16' C19' 101.7(3)
C17' C16' C19' 109.9(3)
O7' C20' O8' 125.7(3)
O7' C20' N2' 125.4(3)
O8' C20' N2' 108.9(3)
O8' C21' C23' 111.3(3)
O8' C21' C22' 101.6(3)
C23' C21' C22' 111.3(3)
O8' C21' C24' 109.5(3)
C23' C21' C24' 111.7(3)
C22' C21' C24' 111.1(3)
C11' N1' C10' 123.0(3)
C20' N2' C14' 119.7(3)
C2' O1' C7' 118.7(3)
C4' O2' C8' 116.2(3)
C6' O3' C9' 118.5(3)
C15' O6' C16' 120.4(3)
C20' O8' C21' 120.6(3)

loop_
_geom_bond_atom_site_label_1
_geom_bond_atom_site_label_2
_geom_bond_distance
C1 C6 1.378(5)
C1 C2 1.403(5)
C1 C10 1.506(5)
C2 C3 1.362(5)
C2 O1 1.363(4)
C3 C4 1.387(5)
C4 C5 1.365(5)
C4 O2 1.388(4)
C5 C6 1.394(5)
C6 O3 1.373(4)
C7 O1 1.434(4)
C8 O2 1.476(5)
C9 O3 1.425(4)
C10 N1 1.461(4)
C11 O4 1.253(4)
C11 N1 1.313(4)
C11 C12 1.505(5)
C12 F1 1.397(4)
C12 C13 1.498(4)
C13 C14 1.522(5)
C14 N2 1.457(4)
C14 C15 1.523(5)
C15 O5 1.214(4)
C15 O6 1.326(4)
C16 O6 1.481(5)
C16 C17 1.497(6)
C16 C18 1.521(6)
C16 C19 1.524(6)
C20 O7 1.214(4)
C20 N2 1.340(4)
C20 O8 1.358(4)
C21 O8 1.479(4)
C21 C23 1.514(5)
C21 C24 1.522(5)
C21 C22 1.527(5)
C1' C2' 1.387(5)
C1' C6' 1.387(5)
C1' C10' 1.520(5)
C2' O1' 1.378(4)
C2' C3' 1.396(5)
C3' C4' 1.360(5)
C4' O2' 1.387(4)
C4' C5' 1.395(5)
C5' C6' 1.389(5)
C6' O3' 1.359(4)
C7' O1' 1.438(4)
C8' O2' 1.423(5)
C9' O3' 1.435(4)
C10' N1' 1.469(4)
C11' O4' 1.225(4)
C11' N1' 1.324(4)
C11' C12' 1.517(5)
C12' F1' 1.425(4)
C12' C13' 1.522(5)
C13' C14' 1.543(4)
C14' N2' 1.444(4)
C14' C15' 1.518(5)
C15' O5' 1.190(4)
C15' O6' 1.351(4)
C16' C18' 1.489(6)
C16' O6' 1.493(4)
C16' C17' 1.511(5)
C16' C19' 1.519(5)
C20' O7' 1.200(4)
C20' O8' 1.347(4)
C20' N2' 1.358(4)
C21' O8' 1.475(4)
C21' C23' 1.518(5)
C21' C22' 1.526(5)
C21' C24' 1.534(5)

loop_
_geom_hbond_atom_site_label_D
_geom_hbond_atom_site_label_H
_geom_hbond_atom_site_label_A
_geom_hbond_distance_DH
_geom_hbond_distance_HA
_geom_hbond_distance_DA
_geom_hbond_angle_DHA
_geom_hbond_site_symmetry_A
N2 H2 O4 0.86 2.10 2.938(4) 163.7 1_455
N2' H2' O4' 0.86 2.15 2.966(4) 157.5 1_655
O9 H9X O9' 0.91 2.55 3.454(4) 172.1 .
O9' H9X' O9 0.91 2.00 2.914(4) 174.2 1_455
